data_1004143
loop_
_publ_author_name
'Giraud, S'
'Wignacourt, J-P'
'Drache, M'
'Nowogrocki, G'
'Steinfink, H'

_publ_section_title
;
The stereochemical effect of 6s2 lone-pair electrons: the crystal
structure of a new lead bismuth oxyphosphate Pb4 Bi O4 P O4
;
_journal_coden_ASTM JSSCBI
_journal_name_full 'Journal of Solid State Chemistry'
_journal_page_first 80
_journal_page_last 88
_journal_paper_doi 10.1006/jssc.1998.7988
_journal_volume 142
_journal_year 1999
_chemical_formula_structural 'Pb4 Bi O4 (P O4)'
_chemical_formula_sum 'Bi O8 P Pb4'
_chemical_name_systematic 'Tetralead bismuth tetraoxide phosphate(V)'
_space_group_IT_number 2
_symmetry_cell_setting triclinic
_symmetry_Int_Tables_number 2
_symmetry_space_group_name_Hall '-P 1'
_symmetry_space_group_name_H-M 'P -1'
_cell_angle_alpha 100.19(1)
_cell_angle_beta 103.73(1)
_cell_angle_gamma 90.05(1)
_cell_formula_units_Z 2
_cell_length_a 6.215(1)
_cell_length_b 7.440(2)
_cell_length_c 10.498(2)
_cell_volume 463.6
_refine_ls_R_factor_all 0.0485
_cod_database_code 1004143

loop_
_symmetry_equiv_pos_as_xyz
x,y,z
-x,-y,-z

loop_
_atom_site_aniso_label
_atom_site_aniso_U_11
_atom_site_aniso_U_12
_atom_site_aniso_U_13
_atom_site_aniso_U_22
_atom_site_aniso_U_23
_atom_site_aniso_U_33
Pb1 0.0204(5) -0.0015(4) 0.0056(4) 0.0176(5) 0.0015(4) 0.0162(4)
Pb2 0.0203(5) 0.0046(4) 0.0047(4) 0.0199(5) 0.0045(4) 0.0164(5)
Pb3 0.0142(5) 0.0007(4) 0.0082(4) 0.0133(5) 0.0027(4) 0.0229(5)
Pb4 0.0147(5) 0.0046(4) 0.0109(4) 0.0176(5) 0.0107(4) 0.0324(6)
Bi1 0.0163(5) 0.0018(4) 0.0037(3) 0.0168(5) 0.0037(3) 0.0163(4)
P1 0.019(3) -0.001(3) 0.006(3) 0.013(3) 0.004(3) 0.022(3)

loop_
_atom_site_label
_atom_site_type_symbol
_atom_site_symmetry_multiplicity
_atom_site_Wyckoff_symbol
_atom_site_fract_x
_atom_site_fract_y
_atom_site_fract_z
_atom_site_occupancy
_atom_site_attached_hydrogens
_atom_site_calc_flag
Pb1 Pb2+ 2 i 0.2386(2) 0.0351(2) 0.70334(9) 1. 0 d
Pb2 Pb2+ 2 i 0.2321(2) 0.5641(2) 0.70344(9) 1. 0 d
Pb3 Pb2+ 2 i 0.73302 -0.3815(2) 0.96585(9) 1. 0 d
Pb4 Pb2+ 2 i 0.7347(2) 0.1154(2) 0.9644(1) 1. 0 d
Bi1 Bi3+ 2 i 0.3070(2) 0.2268(2) 0.4099(1) 1. 0 d
P1 P5+ 2 i 0.768(2) 0.2945(9) 0.6821(7) 1. 0 d
O1 O2- 2 i 0.650(3) 0.396(2) 0.078(2) 1. 0 d
O2 O2- 2 i 0.645(3) -0.106(3) 0.085(2) 1. 0 d
O3 O2- 2 i 0.034(3) -0.185(3) 0.743(2) 1. 0 d
O4 O2- 2 i 0.001(4) 0.306(3) 0.777(2) 1. 0 d
O5 O2- 2 i 0.484(4) 0.188(3) 0.254(3) 1. 0 d
O6 O2- 2 i 0.263(4) 0.563(4) 0.400(3) 1. 0 d
O7 O2- 2 i 0.735(4) 0.111(4) 0.590(3) 1. 0 d
O8 O2- 2 i 0.588(4) 0.308(3) 0.768(2) 1. 0 d

loop_
_atom_type_symbol
_atom_type_oxidation_number
Pb2+ 2.000
Bi3+ 3.000
P5+ 5.000
O2- -2.000
